data_4036157
loop_
_publ_author_name
'Sandoval-Lira, Jacinto'
'Fuentes, Lilia'
'Quintero, Leticia'
'H\"opfl, Herbert'
'Hern\'andez-P\'erez, Julio M'
'Ter\'an, Joel L'
'Sartillo-Piscil, Fernando'

_publ_section_title
;
 The Stabilizing Role of the Intramolecular C-H&#x00B7;&#x00B7;&#x00B7;O
 Hydrogen Bond in Cyclic Amides Derived From \a-Methylbenzylamine.
;
_journal_issue 9
_journal_name_full 'The Journal of organic chemistry'
_journal_page_first 4481
_journal_page_last 4490
_journal_paper_doi 10.1021/acs.joc.5b00286
_journal_volume 80
_journal_year 2015
_chemical_formula_sum 'C13 H15 N O2'
_chemical_formula_weight 217.26
_space_group_IT_number 14
_space_group_name_Hall '-P 2ybc'
_space_group_name_H-M_alt 'P 1 21/c 1'
_atom_sites_solution_hydrogens geom
_atom_sites_solution_primary direct
_atom_sites_solution_secondary difmap
_audit_creation_method SHELXL-97
_cell_angle_alpha 90.00
_cell_angle_beta 107.084(5)
_cell_angle_gamma 90.00
_cell_formula_units_Z 4
_cell_length_a 11.5642(6)
_cell_length_b 9.0929(3)
_cell_length_c 11.2620(4)
_cell_measurement_temperature 293(2)
_cell_volume 1131.97(9)
_computing_structure_refinement 'SHELXL-97 (Sheldrick, 1997)'
_computing_structure_solution 'SHELXS-97 (Sheldrick, 1990)'
_diffrn_ambient_temperature 293(2)
_diffrn_measured_fraction_theta_full 0.963
_diffrn_measured_fraction_theta_max 0.963
_diffrn_radiation_monochromator graphite
_diffrn_radiation_source 'fine-focus sealed tube'
_diffrn_radiation_type MoK\a
_diffrn_radiation_wavelength 0.71073
_diffrn_reflns_av_R_equivalents 0.0610
_diffrn_reflns_av_sigmaI/netI 0.0325
_diffrn_reflns_limit_h_max 15
_diffrn_reflns_limit_h_min -15
_diffrn_reflns_limit_k_max 12
_diffrn_reflns_limit_k_min -12
_diffrn_reflns_limit_l_max 15
_diffrn_reflns_limit_l_min -15
_diffrn_reflns_number 49008
_diffrn_reflns_theta_full 29.65
_diffrn_reflns_theta_max 29.65
_diffrn_reflns_theta_min 2.90
_exptl_absorpt_coefficient_mu 0.086
_exptl_crystal_density_diffrn 1.275
_exptl_crystal_density_method 'not measured'
_exptl_crystal_F_000 464
_refine_diff_density_max 0.146
_refine_diff_density_min -0.157
_refine_diff_density_rms 0.032
_refine_ls_extinction_method none
_refine_ls_goodness_of_fit_ref 1.017
_refine_ls_hydrogen_treatment mixed
_refine_ls_matrix_type full
_refine_ls_number_parameters 146
_refine_ls_number_reflns 3087
_refine_ls_number_restraints 0
_refine_ls_restrained_S_all 1.017
_refine_ls_R_factor_all 0.1081
_refine_ls_R_factor_gt 0.0514
_refine_ls_shift/su_max 0.000
_refine_ls_shift/su_mean 0.000
_refine_ls_structure_factor_coef Fsqd
_refine_ls_weighting_details 'calc w=1/[\s^2^(Fo^2^)+(0.0448P)^2^+0.2809P] where P=(Fo^2^+2Fc^2^)/3'
_refine_ls_weighting_scheme calc
_refine_ls_wR_factor_gt 0.1031
_refine_ls_wR_factor_ref 0.1276
_reflns_number_gt 1801
_reflns_number_total 3087
_reflns_threshold_expression >2sigma(I)
_cod_data_source_file jo5b00286_si_002.cif
_cod_data_source_block 12_mo
_cod_original_cell_volume 1131.98(8)
_cod_database_code 4036157

loop_
_symmetry_equiv_pos_as_xyz
'x, y, z'
'-x, y+1/2, -z+1/2'
'-x, -y, -z'
'x, -y-1/2, z-1/2'

loop_
_atom_site_label
_atom_site_type_symbol
_atom_site_fract_x
_atom_site_fract_y
_atom_site_fract_z
_atom_site_U_iso_or_equiv
_atom_site_adp_type
_atom_site_occupancy
_atom_site_symmetry_multiplicity
_atom_site_calc_flag
_atom_site_refinement_flags
O14 O -0.54602(11) -0.03935(12) -0.67371(10) 0.0593(3) Uani 1 1 d .
N8 N -0.33368(11) 0.12610(14) -0.66545(11) 0.0445(3) Uani 1 1 d .
C1 C -0.17508(13) 0.00186(18) -0.50398(14) 0.0474(4) Uani 1 1 d .
C7 C -0.20255(14) 0.12079(18) -0.60349(15) 0.0510(4) Uani 1 1 d .
H7 H -0.1638 0.0908 -0.6663 0.061 Uiso 1 1 calc R
C11 C -0.51221(15) 0.10777(17) -0.84690(13) 0.0506(4) Uani 1 1 d .
H11A H -0.5300 0.2062 -0.8805 0.061 Uiso 1 1 calc R
H11B H -0.5361 0.0394 -0.9159 0.061 Uiso 1 1 calc R
O10 O -0.31239(13) 0.05807(16) -0.85157(11) 0.0739(4) Uani 1 1 d .
C15 C -0.53419(14) 0.11077(18) -0.63184(14) 0.0499(4) Uani 1 1 d .
H15 H -0.5901 0.1434 -0.5866 0.060 Uiso 1 1 calc R
C9 C -0.37792(15) 0.09487(16) -0.78823(14) 0.0487(4) Uani 1 1 d .
C12 C -0.40977(14) 0.17219(18) -0.58949(13) 0.0472(4) Uani 1 1 d .
H12A H -0.4147 0.2787 -0.5905 0.057 Uiso 1 1 calc R
H12B H -0.3719 0.1418 -0.5043 0.057 Uiso 1 1 calc R
C16 C -0.58690(15) 0.07880(18) -0.76244(14) 0.0512(4) Uani 1 1 d .
H16 H -0.6745 0.0922 -0.7968 0.061 Uiso 1 1 calc R
C2 C -0.21097(15) -0.14138(19) -0.53844(15) 0.0547(4) Uani 1 1 d .
H2 H -0.2505 -0.1619 -0.6214 0.066 Uiso 1 1 calc R
C6 C -0.11652(17) 0.0286(2) -0.38023(17) 0.0663(5) Uani 1 1 d .
H6 H -0.0920 0.1237 -0.3542 0.080 Uiso 1 1 calc R
C3 C -0.18953(16) -0.2539(2) -0.45287(18) 0.0642(5) Uani 1 1 d .
H3 H -0.2152 -0.3489 -0.4780 0.077 Uiso 1 1 calc R
C4 C -0.13019(17) -0.2255(3) -0.33042(19) 0.0709(6) Uani 1 1 d .
H4 H -0.1147 -0.3012 -0.2724 0.085 Uiso 1 1 calc R
C13 C -0.15513(18) 0.2735(2) -0.5592(2) 0.0751(6) Uani 1 1 d .
H13A H -0.1900 0.3059 -0.4962 0.113 Uiso 1 1 calc R
H13B H -0.1768 0.3407 -0.6279 0.113 Uiso 1 1 calc R
H13C H -0.0687 0.2701 -0.5256 0.113 Uiso 1 1 calc R
C5 C -0.09401(19) -0.0854(3) -0.29434(18) 0.0791(6) Uani 1 1 d .
H5 H -0.0539 -0.0660 -0.2114 0.095 Uiso 1 1 calc R

loop_
_atom_site_aniso_label
_atom_site_aniso_U_11
_atom_site_aniso_U_22
_atom_site_aniso_U_33
_atom_site_aniso_U_23
_atom_site_aniso_U_13
_atom_site_aniso_U_12
O14 0.0736(8) 0.0492(7) 0.0561(7) 0.0112(5) 0.0207(6) -0.0066(5)
N8 0.0512(7) 0.0482(7) 0.0384(6) 0.0019(5) 0.0197(6) 0.0043(6)
C1 0.0376(8) 0.0565(10) 0.0497(9) -0.0004(7) 0.0154(7) 0.0016(7)
C7 0.0488(9) 0.0556(10) 0.0544(9) 0.0019(7) 0.0241(8) -0.0011(7)
C11 0.0694(11) 0.0443(9) 0.0365(7) 0.0004(7) 0.0130(7) -0.0001(8)
O10 0.0885(10) 0.0919(10) 0.0527(7) -0.0052(7) 0.0384(7) 0.0134(7)
C15 0.0524(9) 0.0557(10) 0.0455(8) 0.0028(7) 0.0207(7) 0.0080(7)
C9 0.0708(11) 0.0415(8) 0.0403(8) 0.0023(6) 0.0264(8) 0.0035(7)
C12 0.0554(9) 0.0504(9) 0.0392(8) -0.0024(7) 0.0188(7) 0.0046(7)
C16 0.0546(10) 0.0487(9) 0.0475(9) 0.0057(7) 0.0108(7) 0.0022(7)
C2 0.0535(10) 0.0588(10) 0.0500(9) 0.0010(8) 0.0122(8) 0.0001(8)
C6 0.0629(11) 0.0700(12) 0.0584(10) -0.0076(9) 0.0059(9) -0.0008(9)
C3 0.0579(11) 0.0596(11) 0.0733(12) 0.0097(9) 0.0164(9) 0.0056(9)
C4 0.0586(11) 0.0836(15) 0.0712(12) 0.0277(11) 0.0202(9) 0.0194(10)
C13 0.0657(12) 0.0648(12) 0.0974(15) 0.0044(11) 0.0278(11) -0.0158(9)
C5 0.0712(13) 0.1083(18) 0.0476(10) 0.0047(11) 0.0015(9) 0.0165(12)

loop_
_atom_type_symbol
_atom_type_description
_atom_type_scat_dispersion_real
_atom_type_scat_dispersion_imag
_atom_type_scat_source
C C 0.0033 0.0016 'International Tables Vol C Tables 4.2.6.8 and 6.1.1.4'
H H 0.0000 0.0000 'International Tables Vol C Tables 4.2.6.8 and 6.1.1.4'
N N 0.0061 0.0033 'International Tables Vol C Tables 4.2.6.8 and 6.1.1.4'
O O 0.0106 0.0060 'International Tables Vol C Tables 4.2.6.8 and 6.1.1.4'

loop_
_geom_angle_atom_site_label_1
_geom_angle_atom_site_label_2
_geom_angle_atom_site_label_3
_geom_angle
C15 O14 C16 60.15(10)
C9 N8 C12 123.15(13)
C9 N8 C7 120.26(12)
C12 N8 C7 116.54(12)
C6 C1 C2 117.75(16)
C6 C1 C7 123.53(16)
C2 C1 C7 118.72(14)
N8 C7 C13 110.31(14)
N8 C7 C1 109.59(12)
C13 C7 C1 115.45(14)
C16 C11 C9 115.15(13)
O14 C15 C16 60.30(10)
O14 C15 C12 116.88(13)
C16 C15 C12 118.76(13)
O10 C9 N8 122.43(16)
O10 C9 C11 119.96(14)
N8 C9 C11 117.62(13)
N8 C12 C15 113.47(12)
C15 C16 O14 59.54(10)
C15 C16 C11 117.73(15)
O14 C16 C11 116.12(14)
C3 C2 C1 121.61(16)
C1 C6 C5 120.50(19)
C4 C3 C2 119.84(18)
C5 C4 C3 119.58(18)
C4 C5 C6 120.72(18)

loop_
_geom_bond_atom_site_label_1
_geom_bond_atom_site_label_2
_geom_bond_distance
O14 C15 1.438(2)
O14 C16 1.4487(19)
N8 C9 1.3561(19)
N8 C12 1.4572(19)
N8 C7 1.472(2)
C1 C6 1.381(2)
C1 C2 1.387(2)
C1 C7 1.522(2)
C7 C13 1.522(2)
C11 C16 1.484(2)
C11 C9 1.503(2)
O10 C9 1.2299(18)
C15 C16 1.447(2)
C15 C12 1.485(2)
C2 C3 1.377(2)
C6 C5 1.389(3)
C3 C4 1.372(3)
C4 C5 1.365(3)
